data_7048217
loop_
_publ_author_name
'Echenique-Errandonea, E'
'Zabala-Lekuona, A'
'Cepeda, J.'
'Rodr\'iguez-Di\'eguez, A'
'Seco, J. M.'
'Oyarzabal, I.'
'Colacio, E.'

_publ_section_title
;
 Effect of the change of the ancillary carboxylate bridging ligand on the
 SMM and luminescence properties of a series of carboxylate-diphenoxido
 triply bridged dinuclear ZnLn and tetranuclear
 Zn<sub>2</sub>Ln<sub>2</sub> complexes (Ln = Dy, Er).
;
_journal_issue 1
_journal_name_full 'Dalton transactions (Cambridge, England : 2003)'
_journal_page_first 190
_journal_page_last 201
_journal_paper_doi 10.1039/c8dt03800g
_journal_volume 48
_journal_year 2018
_chemical_formula_moiety 'C57 H60 Br4 Dy2 N5 O20 Zn2, 5(C H4 O), (N O3)'
_chemical_formula_sum 'C62 H80 Br4 Dy2 N6 O28 Zn2'
_chemical_formula_weight 2132.70
_chemical_name_systematic
'{[bis(N,N'-dimethyl-N,N'-bis(2-hydroxy-3-formyl-5-bromobenzyl)ethylenediamine)bis(2-hydroxysalicylato-kO:kO')(nitrato-kO:kO')(methanol-kO)didysprosium(III)dizinc(II)]nitrate penta(methanol)}'
_space_group_crystal_system triclinic
_space_group_IT_number 2
_space_group_name_Hall '-P 1'
_space_group_name_H-M_alt 'P -1'
_symmetry_space_group_name_Hall '-P 1'
_symmetry_space_group_name_H-M 'P -1'
_atom_sites_solution_hydrogens mixed
_audit_creation_method SHELXL-2014
_audit_update_record
;
2018-07-27 deposited with the CCDC.
2018-11-22 downloaded from the CCDC.
;
_cell_angle_alpha 97.150(5)
_cell_angle_beta 95.160(5)
_cell_angle_gamma 110.313(5)
_cell_formula_units_Z 2
_cell_length_a 11.960(5)
_cell_length_b 13.985(5)
_cell_length_c 24.559(5)
_cell_measurement_reflns_used 42542
_cell_measurement_temperature 100(2)
_cell_measurement_theta_max 26.938
_cell_measurement_theta_min 1.658
_cell_volume 3783(2)
_computing_cell_refinement 'Bruker SAINT'
_computing_data_collection 'Bruker APEX2'
_computing_data_reduction 'Bruker SAINT'
_computing_molecular_graphics 'Bruker SHELXTL'
_computing_publication_material 'Bruker SHELXTL'
_computing_structure_refinement 'SHELXL-2016/6 (Sheldrick, 2016)'
_computing_structure_solution 'SHELXS-97 (Sheldrick 2008)'
_diffrn_ambient_temperature 100(2)
_diffrn_measured_fraction_theta_full 0.993
_diffrn_measured_fraction_theta_max 0.981
_diffrn_measurement_device_type 'Bruker Venture'
_diffrn_measurement_method \w
_diffrn_radiation_monochromator graphite
_diffrn_radiation_source 'fine-focus sealed tube'
_diffrn_radiation_type MoK\a
_diffrn_radiation_wavelength 0.71073
_diffrn_reflns_av_R_equivalents 0.0581
_diffrn_reflns_av_unetI/netI 0.0755
_diffrn_reflns_Laue_measured_fraction_full 0.993
_diffrn_reflns_Laue_measured_fraction_max 0.981
_diffrn_reflns_limit_h_max 15
_diffrn_reflns_limit_h_min -15
_diffrn_reflns_limit_k_max 17
_diffrn_reflns_limit_k_min -17
_diffrn_reflns_limit_l_max 31
_diffrn_reflns_limit_l_min -31
_diffrn_reflns_number 42550
_diffrn_reflns_point_group_measured_fraction_full 0.993
_diffrn_reflns_point_group_measured_fraction_max 0.981
_diffrn_reflns_theta_full 25.242
_diffrn_reflns_theta_max 26.938
_diffrn_reflns_theta_min 1.575
_diffrn_standards_decay_% 0
_diffrn_standards_interval_count 0
_diffrn_standards_interval_time 0
_diffrn_standards_number 0
_exptl_absorpt_coefficient_mu 4.777
_exptl_absorpt_correction_T_max 0.705
_exptl_absorpt_correction_T_min 0.425
_exptl_absorpt_correction_type analytical
_exptl_absorpt_process_details
;
SADABS, Program for Empirical Adsorption Correction, 
Institute for Inorganic Chemistry, University of Gottingen: Germany, 
1996Version 1.171.35.15 (release 03-08-2011 CrysAlis171 .NET)
;
_exptl_crystal_colour colourless
_exptl_crystal_density_diffrn 1.895
_exptl_crystal_density_method none
_exptl_crystal_description 'square plate'
_exptl_crystal_F_000 2124
_exptl_crystal_preparation 'Magnetic properties,Luminescent'
_exptl_crystal_size_max 0.31
_exptl_crystal_size_mid 0.16
_exptl_crystal_size_min 0.08
_refine_diff_density_max 1.456
_refine_diff_density_min -1.053
_refine_diff_density_rms 0.164
_refine_ls_extinction_method none
_refine_ls_goodness_of_fit_ref 0.979
_refine_ls_hydrogen_treatment constr
_refine_ls_matrix_type full
_refine_ls_number_parameters 951
_refine_ls_number_reflns 16108
_refine_ls_number_restraints 0
_refine_ls_restrained_S_all 0.979
_refine_ls_R_factor_all 0.0645
_refine_ls_R_factor_gt 0.0446
_refine_ls_shift/su_max 0.001
_refine_ls_shift/su_mean 0.000
_refine_ls_structure_factor_coef Fsqd
_refine_ls_weighting_details 'w=1/[\s^2^(Fo^2^)+(0.0407P)^2^] where P=(Fo^2^+2Fc^2^)/3'
_refine_ls_weighting_scheme calc
_refine_ls_wR_factor_gt 0.0905
_refine_ls_wR_factor_ref 0.0987
_reflns_Friedel_coverage 0.000
_reflns_number_gt 12080
_reflns_number_total 16108
_reflns_threshold_expression 'I > 2\s(I)'
_cod_data_source_file c8dt03800g2.cif
_cod_data_source_block Compound7
_cod_depositor_comments 'Adding full bibliography for 7048213--7048222.cif.'
_cod_database_code 7048217
_shelx_space_group_comment
;
The symmetry employed for this shelxl refinement is uniquely defined
by the following loop, which should always be used as a source of
symmetry information in preference to the above space-group names.
They are only intended as comments.
;

loop_
_space_group_symop_operation_xyz
'x, y, z'
'-x, -y, -z'

loop_
_atom_site_label
_atom_site_type_symbol
_atom_site_fract_x
_atom_site_fract_y
_atom_site_fract_z
_atom_site_U_iso_or_equiv
_atom_site_adp_type
_atom_site_occupancy
_atom_site_site_symmetry_order
_atom_site_calc_flag
_atom_site_refinement_flags_posn
_atom_site_refinement_flags_adp
_atom_site_refinement_flags_occupancy
_atom_site_disorder_assembly
_atom_site_disorder_group
Dy1 Dy 0.31186(2) 0.23827(2) 0.66064(2) 0.01552(7) Uani 1 1 d . . . . .
Dy2 Dy 0.48612(2) 0.10735(2) 0.73672(2) 0.01551(7) Uani 1 1 d . . . . .
Zn1 Zn 0.31785(5) 0.47693(5) 0.69933(3) 0.01668(14) Uani 1 1 d . . . . .
Zn2 Zn 0.66644(5) 0.24189(5) 0.85613(3) 0.01805(14) Uani 1 1 d . . . . .
C1A C 0.4451(5) 0.3005(5) 0.5482(2) 0.0226(13) Uani 1 1 d . . . . .
H1A H 0.458972 0.275884 0.513456 0.027 Uiso 1 1 calc R U . . .
C1B C 0.2987(5) -0.0662(4) 0.8026(2) 0.0235(13) Uani 1 1 d . . . . .
H1B H 0.240387 -0.131917 0.799322 0.028 Uiso 1 1 calc R U . . .
C1C C 0.0094(5) 0.3396(4) 0.5785(2) 0.0193(12) Uani 1 1 d . . . . .
C1D C 0.7963(4) 0.0012(4) 0.8118(2) 0.0169(12) Uani 1 1 d . . . . .
C1F C 0.1650(6) 0.0431(6) 0.5457(3) 0.049(2) Uani 1 1 d . . . . .
H1F H 0.155616 0.090326 0.522062 0.073 Uiso 1 1 calc R U . . .
H2F H 0.095910 -0.020041 0.537258 0.073 Uiso 1 1 calc R U . . .
H3F H 0.236114 0.028531 0.539717 0.073 Uiso 1 1 calc R U . . .
C1G C 0.7346(7) 0.7175(6) 0.8836(3) 0.063(2) Uani 1 1 d . . . . .
H1G H 0.781296 0.685610 0.863462 0.095 Uiso 1 1 calc R U . . .
H2G H 0.756787 0.722305 0.922650 0.095 Uiso 1 1 calc R U . . .
H3G H 0.749874 0.785511 0.874854 0.095 Uiso 1 1 calc R U . . .
C1H C 0.5346(6) -0.1161(5) 0.8984(3) 0.0463(19) Uani 1 1 d . . . . .
H1H H 0.509871 -0.113664 0.860490 0.069 Uiso 1 1 calc R U . . .
H2H H 0.620854 -0.086975 0.906465 0.069 Uiso 1 1 calc R U . . .
H3H H 0.500825 -0.077105 0.922376 0.069 Uiso 1 1 calc R U . . .
C1I C 0.0756(10) -0.1559(8) 0.6276(4) 0.106(4) Uani 1 1 d . . . . .
H1I H 0.015486 -0.210307 0.601548 0.159 Uiso 1 1 calc R U . . .
H2I H 0.088644 -0.181260 0.661296 0.159 Uiso 1 1 calc R U . . .
H3I H 0.149564 -0.133115 0.612199 0.159 Uiso 1 1 calc R U . . .
C1J C 0.7264(11) -0.1004(8) 0.5821(4) 0.112(4) Uani 1 1 d . . . . .
H1J H 0.734067 -0.136404 0.547560 0.167 Uiso 1 1 calc R U . . .
H2J H 0.758272 -0.027270 0.582037 0.167 Uiso 1 1 calc R U . . .
H3J H 0.642898 -0.121447 0.586780 0.167 Uiso 1 1 calc R U . . .
C2A C 0.5130(5) 0.4088(4) 0.5702(2) 0.0185(12) Uani 1 1 d . . . . .
C2B C 0.3182(5) 0.0005(4) 0.8549(2) 0.0200(12) Uani 1 1 d . . . . .
C2C C -0.0628(5) 0.2400(4) 0.5519(2) 0.0218(13) Uani 1 1 d . . . . .
C2D C 0.7819(5) -0.0764(4) 0.7679(2) 0.0203(12) Uani 1 1 d . . . . .
C3A C 0.4993(5) 0.4599(4) 0.6214(2) 0.0172(12) Uani 1 1 d . . . . .
C3B C 0.4110(5) 0.1000(4) 0.8686(2) 0.0181(12) Uani 1 1 d . . . . .
C3C C -0.1663(5) 0.2233(5) 0.5156(2) 0.0326(15) Uani 1 1 d . . . . .
H3C H -0.214626 0.156426 0.498793 0.039 Uiso 1 1 calc R U . . .
C3D C 0.8548(5) -0.1363(5) 0.7680(3) 0.0297(15) Uani 1 1 d . . . . .
H3D H 0.845454 -0.187332 0.737944 0.036 Uiso 1 1 calc R U . . .
C4A C 0.5702(5) 0.5662(4) 0.6384(2) 0.0177(12) Uani 1 1 d . . . . .
C4B C 0.4192(5) 0.1574(4) 0.9218(2) 0.0205(12) Uani 1 1 d . . . . .
C4C C -0.1970(5) 0.3047(5) 0.5045(3) 0.0327(16) Uani 1 1 d . . . . .
H4C H -0.265780 0.293149 0.479811 0.039 Uiso 1 1 calc R U . . .
C4D C 0.9402(5) -0.1180(5) 0.8132(3) 0.0320(15) Uani 1 1 d . . . . .
H4D H 0.987275 -0.158746 0.814103 0.038 Uiso 1 1 calc R U . . .
C5A C 0.6529(5) 0.6156(4) 0.6052(2) 0.0219(13) Uani 1 1 d . . . . .
H5A H 0.700013 0.685149 0.616432 0.026 Uiso 1 1 calc R U . . .
C5B C 0.3426(5) 0.1156(5) 0.9586(2) 0.0241(13) Uani 1 1 d . . . . .
H5B H 0.350011 0.153293 0.993548 0.029 Uiso 1 1 calc R U . . .
C5C C -0.1261(5) 0.4052(5) 0.5300(2) 0.0309(15) Uani 1 1 d . . . . .
H5C H -0.147029 0.460695 0.522118 0.037 Uiso 1 1 calc R U . . .
C5D C 0.9576(5) -0.0401(5) 0.8575(3) 0.0307(15) Uani 1 1 d . . . . .
H5D H 1.016638 -0.027700 0.887608 0.037 Uiso 1 1 calc R U . . .
C6A C 0.6672(5) 0.5642(5) 0.5557(2) 0.0215(13) Uani 1 1 d . . . . .
C6B C 0.2548(5) 0.0178(5) 0.9436(2) 0.0232(13) Uani 1 1 d . . . . .
C6C C -0.0251(5) 0.4215(5) 0.5668(2) 0.0255(13) Uani 1 1 d . . . . .
H6C H 0.021240 0.488489 0.584208 0.031 Uiso 1 1 calc R U . . .
C6D C 0.8859(5) 0.0188(5) 0.8561(2) 0.0266(14) Uani 1 1 d . . . . .
H6D H 0.897802 0.071618 0.885609 0.032 Uiso 1 1 calc R U . . .
C7A C 0.5986(5) 0.4634(4) 0.5383(2) 0.0217(13) Uani 1 1 d . . . . .
H7A H 0.607849 0.429490 0.504949 0.026 Uiso 1 1 calc R U . . .
C7B C 0.2425(5) -0.0398(5) 0.8936(2) 0.0237(14) Uani 1 1 d . . . . .
H7B H 0.184243 -0.106005 0.884789 0.028 Uiso 1 1 calc R U . . .
C8A C 0.5600(5) 0.6226(4) 0.6919(2) 0.0211(13) Uani 1 1 d . . . . .
H81 H 0.580218 0.589673 0.721788 0.025 Uiso 1 1 calc R U . . .
H82 H 0.617897 0.692887 0.697436 0.025 Uiso 1 1 calc R U . . .
C8B C 0.5092(5) 0.2655(5) 0.9385(3) 0.0288(14) Uani 1 1 d . . . . .
H83 H 0.500654 0.292282 0.975630 0.035 Uiso 1 1 calc R U . . .
H84 H 0.491290 0.308711 0.913688 0.035 Uiso 1 1 calc R U . . .
C9A C 0.3987(5) 0.6654(4) 0.6456(2) 0.0254(14) Uani 1 1 d . . . . .
H91A H 0.389414 0.617327 0.612456 0.038 Uiso 1 1 calc R U . . .
H92A H 0.457969 0.731166 0.643096 0.038 Uiso 1 1 calc R U . . .
H93A H 0.323045 0.673203 0.649630 0.038 Uiso 1 1 calc R U . . .
C9B C 0.6648(5) 0.2003(5) 0.9709(2) 0.0272(14) Uani 1 1 d . . . . .
H93 H 0.617939 0.130443 0.953692 0.041 Uiso 1 1 calc R U . . .
H94 H 0.645436 0.212336 1.007641 0.041 Uiso 1 1 calc R U . . .
H95 H 0.748976 0.210968 0.973041 0.041 Uiso 1 1 calc R U . . .
C10A C 0.4385(5) 0.6930(4) 0.7473(2) 0.0219(13) Uani 1 1 d . . . . .
H101 H 0.466801 0.764827 0.742246 0.026 Uiso 1 1 calc R U . . .
H102 H 0.493015 0.685789 0.776818 0.026 Uiso 1 1 calc R U . . .
C10B C 0.7188(5) 0.3813(5) 0.9606(2) 0.0285(14) Uani 1 1 d . . . . .
H103 H 0.729768 0.390943 1.000791 0.034 Uiso 1 1 calc R U . . .
H104 H 0.682800 0.429277 0.949040 0.034 Uiso 1 1 calc R U . . .
C11A C 0.3127(5) 0.6626(4) 0.7631(2) 0.0263(14) Uani 1 1 d . . . . .
H111 H 0.314892 0.702988 0.798528 0.032 Uiso 1 1 calc R U . . .
H112 H 0.260227 0.677235 0.735532 0.032 Uiso 1 1 calc R U . . .
C11B C 0.8413(5) 0.4036(5) 0.9400(2) 0.0289(14) Uani 1 1 d . . . . .
H113 H 0.891162 0.476016 0.951789 0.035 Uiso 1 1 calc R U . . .
H114 H 0.882307 0.362299 0.955659 0.035 Uiso 1 1 calc R U . . .
C11C C 0.1198(5) 0.3598(4) 0.6171(2) 0.0168(12) Uani 1 1 d . . . . .
C11D C 0.7227(5) 0.0675(4) 0.8126(2) 0.0187(12) Uani 1 1 d . . . . .
C12A C 0.1314(5) 0.5142(5) 0.7651(2) 0.0232(13) Uani 1 1 d . . . . .
H121 H 0.095514 0.523663 0.730590 0.035 Uiso 1 1 calc R U . . .
H122 H 0.111998 0.553270 0.795280 0.035 Uiso 1 1 calc R U . . .
H123 H 0.100915 0.442183 0.768189 0.035 Uiso 1 1 calc R U . . .
C12B C 0.9328(5) 0.3698(5) 0.8605(2) 0.0262(14) Uani 1 1 d . . . . .
H124 H 0.950008 0.316090 0.876233 0.039 Uiso 1 1 calc R U . . .
H125 H 0.998604 0.434352 0.872727 0.039 Uiso 1 1 calc R U . . .
H126 H 0.921910 0.353487 0.820788 0.039 Uiso 1 1 calc R U . . .
C13A C 0.3238(5) 0.5299(4) 0.8186(2) 0.0224(13) Uani 1 1 d . . . . .
H131 H 0.409430 0.549789 0.816821 0.027 Uiso 1 1 calc R U . . .
H132 H 0.314158 0.573277 0.850501 0.027 Uiso 1 1 calc R U . . .
C13B C 0.7911(5) 0.4592(4) 0.8542(2) 0.0245(13) Uani 1 1 d . . . . .
H133 H 0.853116 0.525964 0.868993 0.029 Uiso 1 1 calc R U . . .
H134 H 0.715920 0.460327 0.865615 0.029 Uiso 1 1 calc R U . . .
C14A C 0.2754(5) 0.4198(4) 0.8272(2) 0.0195(12) Uani 1 1 d . . . . .
C14B C 0.7782(5) 0.4440(4) 0.7917(2) 0.0212(13) Uani 1 1 d . . . . .
C15A C 0.2734(4) 0.3391(4) 0.7874(2) 0.0175(12) Uani 1 1 d . . . . .
C15B C 0.7004(5) 0.3518(4) 0.7579(2) 0.0175(12) Uani 1 1 d . . . . .
C16A C 0.2310(4) 0.2363(4) 0.7992(2) 0.0187(12) Uani 1 1 d . . . . .
C16B C 0.6920(5) 0.3452(4) 0.6997(2) 0.0170(12) Uani 1 1 d . . . . .
C17A C 0.1940(4) 0.2189(4) 0.8497(2) 0.0209(13) Uani 1 1 d . . . . .
H17A H 0.165681 0.151813 0.857346 0.025 Uiso 1 1 calc R U . . .
C17B C 0.7600(5) 0.4283(5) 0.6764(2) 0.0244(14) Uani 1 1 d . . . . .
H17B H 0.754051 0.423692 0.638063 0.029 Uiso 1 1 calc R U . . .
C18A C 0.1987(5) 0.3002(5) 0.8893(2) 0.0235(13) Uani 1 1 d . . . . .
C18B C 0.8360(5) 0.5173(5) 0.7102(2) 0.0232(13) Uani 1 1 d . . . . .
C19A C 0.2375(5) 0.4000(5) 0.8785(2) 0.0240(13) Uani 1 1 d . . . . .
H19A H 0.238534 0.454018 0.905049 0.029 Uiso 1 1 calc R U . . .
C19B C 0.8457(5) 0.5262(4) 0.7671(2) 0.0218(13) Uani 1 1 d . . . . .
H19B H 0.903572 0.588180 0.793405 0.026 Uiso 1 1 d . U . . .
C20A C 0.2182(4) 0.1458(4) 0.7563(2) 0.0188(12) Uani 1 1 d . . . . .
H20A H 0.185658 0.080926 0.770681 0.023 Uiso 1 1 calc R U . . .
C20B C 0.6063(5) 0.2494(4) 0.6626(2) 0.0199(12) Uani 1 1 d . . . . .
H20B H 0.608721 0.257917 0.623687 0.024 Uiso 1 1 calc R U . . .
C21A C 0.0210(5) 0.1365(5) 0.7142(3) 0.0320(15) Uani 1 1 d . . . . .
H211 H 0.022069 0.200104 0.734645 0.048 Uiso 1 1 calc R U . . .
H212 H -0.012691 0.081138 0.734389 0.048 Uiso 1 1 calc R U . . .
H213 H -0.027156 0.122325 0.678662 0.048 Uiso 1 1 calc R U . . .
C21B C 0.7533(5) 0.1652(5) 0.6675(3) 0.0342(16) Uani 1 1 d . . . . .
H214 H 0.808138 0.219712 0.695400 0.051 Uiso 1 1 calc R U . . .
H215 H 0.771595 0.179557 0.631477 0.051 Uiso 1 1 calc R U . . .
H216 H 0.761073 0.100769 0.672672 0.051 Uiso 1 1 calc R U . . .
Br1A Br 0.78267(5) 0.63757(5) 0.51292(3) 0.03030(15) Uani 1 1 d . . . . .
Br1B Br 0.14956(5) -0.03483(6) 0.99620(3) 0.03482(17) Uani 1 1 d . . . . .
Br2A Br 0.14393(6) 0.27426(5) 0.95872(2) 0.03372(16) Uani 1 1 d . . . . .
Br2B Br 0.93102(5) 0.63086(5) 0.67872(3) 0.03002(15) Uani 1 1 d . . . . .
N1B N 0.6373(4) 0.2731(4) 0.93757(18) 0.0225(11) Uani 1 1 d . . . . .
N1E N 0.4115(5) -0.0602(4) 0.6402(2) 0.0283(12) Uani 1 1 d . . . . .
N1K N 1.1469(5) 0.6859(4) 0.8927(2) 0.0323(13) Uani 1 1 d . . . . .
N2B N 0.8222(4) 0.3782(4) 0.87851(18) 0.0214(11) Uani 1 1 d . . . . .
N1A N 0.4383(4) 0.6257(3) 0.69457(18) 0.0195(10) Uani 1 1 d . . . . .
N2A N 0.2638(4) 0.5502(4) 0.76687(18) 0.0194(10) Uani 1 1 d . . . . .
O1A O 0.3718(3) 0.2382(3) 0.57024(14) 0.0201(8) Uani 1 1 d . . . . .
O1B O 0.3493(3) -0.0473(3) 0.76147(15) 0.0233(9) Uani 1 1 d . . . . .
O1C O 0.1540(3) 0.2844(3) 0.62324(15) 0.0185(8) Uani 1 1 d . . . . .
O1D O 0.6413(3) 0.0498(3) 0.77126(15) 0.0193(8) Uani 1 1 d . . . . .
O1E O 0.3592(4) 0.0034(3) 0.64852(17) 0.0320(10) Uani 1 1 d . . . . .
O1F O 0.1757(3) 0.0877(3) 0.60163(16) 0.0281(10) Uani 1 1 d . . . . .
H1F1 H 0.114868 0.048718 0.619644 0.034 Uiso 1 1 calc R U . . .
O1G O 0.6161(5) 0.6597(6) 0.8691(3) 0.112(3) Uani 1 1 d . . . . .
H1G1 H 0.590015 0.631693 0.895142 0.168 Uiso 1 1 calc R U . . .
O1H O 0.4935(4) -0.2200(3) 0.9072(2) 0.0391(11) Uani 1 1 d . . . . .
H1H1 H 0.419796 -0.242286 0.904698 0.059 Uiso 1 1 calc R U . . .
O1I O 0.0366(6) -0.0733(5) 0.6390(3) 0.110(3) Uani 1 1 d . . . . .
H1I1 H -0.046596 -0.092347 0.629378 0.166 Uiso 1 1 d . U . . .
O1J O 0.7922(6) -0.1246(5) 0.6270(3) 0.084(2) Uani 1 1 d . . . . .
H1J1 H 0.762612 -0.117809 0.655439 0.126 Uiso 1 1 calc R U . . .
O1K O 1.0612(4) 0.7045(4) 0.8709(2) 0.0479(13) Uani 1 1 d . . . . .
O2B O 0.4855(3) 0.1386(3) 0.83343(14) 0.0167(8) Uani 1 1 d . . . . .
O2C O 0.1765(3) 0.4506(3) 0.64276(15) 0.0212(9) Uani 1 1 d . . . . .
O2D O 0.7444(3) 0.1375(3) 0.85388(15) 0.0210(9) Uani 1 1 d . . . . .
O2E O 0.4971(3) -0.0516(3) 0.67747(16) 0.0285(10) Uani 1 1 d . . . . .
O2K O 1.1339(5) 0.6146(4) 0.9196(2) 0.0573(15) Uani 1 1 d . . . . .
O3B O 0.6337(3) 0.2693(3) 0.77990(15) 0.0179(8) Uani 1 1 d . . . . .
O3E O 0.3833(5) -0.1268(4) 0.59829(18) 0.0490(13) Uani 1 1 d . . . . .
O3K O 1.2521(4) 0.7401(4) 0.88562(18) 0.0385(11) Uani 1 1 d . . . . .
O3A O 0.3081(3) 0.3547(3) 0.73696(14) 0.0174(8) Uani 1 1 d . . . . .
O21A O 0.3231(3) 0.1535(3) 0.73535(14) 0.0176(8) Uani 1 1 d . . . . .
O21B O 0.4898(3) 0.2228(3) 0.67432(14) 0.0163(8) Uani 1 1 d . . . . .
O21C O -0.0392(4) 0.1542(3) 0.5602(2) 0.0375(11) Uani 1 1 d . . . . .
H21C H 0.024628 0.171170 0.580995 0.056 Uiso 1 1 calc R U . . .
O21D O 0.6967(3) -0.0994(3) 0.72220(16) 0.0264(9) Uani 1 1 d . . . . .
H21D H 0.639275 -0.084952 0.730984 0.040 Uiso 1 1 calc R U . . .
O22A O 0.1408(3) 0.1455(3) 0.70689(15) 0.0192(8) Uani 1 1 d . . . . .
O22B O 0.6335(3) 0.1588(3) 0.67212(14) 0.0168(8) Uani 1 1 d . . . . .
O2A O 0.4185(3) 0.4108(3) 0.65197(14) 0.0183(8) Uani 1 1 d . . . . .
O1L O 0.4924(17) 0.0439(13) 0.5181(7) 0.137(7) Uiso 0.5 1 d . . P A -1
C1L C 0.483(2) 0.111(2) 0.4839(11) 0.132(9) Uiso 0.5 1 d . . P A -1
O1M O 0.5478(8) 0.4925(7) 0.9075(4) 0.048(3) Uiso 0.5 1 d . . P B -1
C1M C 0.5129(14) 0.5268(13) 0.9597(7) 0.058(4) Uiso 0.5 1 d . . P B -1

loop_
_atom_site_aniso_label
_atom_site_aniso_U_11
_atom_site_aniso_U_22
_atom_site_aniso_U_33
_atom_site_aniso_U_23
_atom_site_aniso_U_13
_atom_site_aniso_U_12
Dy1 0.01065(13) 0.01803(14) 0.01872(14) 0.00597(11) 0.00094(10) 0.00551(11)
Dy2 0.01077(13) 0.01925(14) 0.01805(14) 0.00561(11) 0.00143(10) 0.00665(11)
Zn1 0.0140(3) 0.0169(3) 0.0187(3) 0.0049(3) 0.0022(3) 0.0044(3)
Zn2 0.0142(3) 0.0223(4) 0.0168(3) 0.0029(3) 0.0020(3) 0.0058(3)
C1A 0.024(3) 0.033(4) 0.014(3) 0.007(3) 0.002(2) 0.014(3)
C1B 0.023(3) 0.017(3) 0.032(4) 0.008(3) 0.003(3) 0.008(3)
C1C 0.019(3) 0.022(3) 0.019(3) 0.010(2) 0.003(2) 0.008(3)
C1D 0.012(3) 0.025(3) 0.017(3) 0.012(2) 0.002(2) 0.008(2)
C1F 0.041(4) 0.054(5) 0.043(5) -0.005(4) 0.005(4) 0.012(4)
C1G 0.051(5) 0.062(6) 0.072(6) 0.015(5) 0.020(5) 0.011(5)
C1H 0.030(4) 0.054(5) 0.052(5) 0.022(4) -0.001(3) 0.008(4)
C1I 0.109(9) 0.067(8) 0.107(9) 0.036(7) -0.009(7) -0.014(7)
C1J 0.180(13) 0.065(7) 0.066(7) 0.009(6) 0.016(8) 0.017(8)
C2A 0.020(3) 0.019(3) 0.018(3) 0.008(2) 0.003(2) 0.009(3)
C2B 0.012(3) 0.023(3) 0.027(3) 0.010(3) -0.002(2) 0.007(2)
C2C 0.019(3) 0.025(3) 0.025(3) 0.009(3) -0.001(2) 0.012(3)
C2D 0.012(3) 0.024(3) 0.028(3) 0.009(3) 0.007(2) 0.007(2)
C3A 0.014(3) 0.021(3) 0.019(3) 0.007(2) 0.002(2) 0.008(2)
C3B 0.018(3) 0.022(3) 0.017(3) 0.007(2) 0.005(2) 0.009(2)
C3C 0.029(4) 0.036(4) 0.030(4) -0.009(3) -0.012(3) 0.016(3)
C3D 0.024(3) 0.020(3) 0.045(4) 0.004(3) 0.003(3) 0.010(3)
C4A 0.013(3) 0.019(3) 0.023(3) 0.008(2) 0.005(2) 0.007(2)
C4B 0.011(3) 0.028(3) 0.023(3) 0.007(3) 0.004(2) 0.006(2)
C4C 0.016(3) 0.046(4) 0.038(4) -0.001(3) -0.011(3) 0.018(3)
C4D 0.022(3) 0.033(4) 0.047(4) 0.014(3) 0.000(3) 0.016(3)
C5A 0.013(3) 0.023(3) 0.034(3) 0.013(3) 0.007(2) 0.009(3)
C5B 0.019(3) 0.035(4) 0.018(3) 0.004(3) -0.002(2) 0.010(3)
C5C 0.029(4) 0.037(4) 0.036(4) 0.012(3) -0.005(3) 0.024(3)
C5D 0.023(3) 0.039(4) 0.032(4) 0.011(3) -0.001(3) 0.013(3)
C6A 0.016(3) 0.030(3) 0.024(3) 0.018(3) 0.007(2) 0.009(3)
C6B 0.014(3) 0.036(4) 0.024(3) 0.015(3) 0.003(2) 0.010(3)
C6C 0.025(3) 0.023(3) 0.028(3) 0.003(3) -0.001(3) 0.010(3)
C6D 0.024(3) 0.035(4) 0.027(3) 0.011(3) 0.007(3) 0.016(3)
C7A 0.023(3) 0.031(3) 0.018(3) 0.010(3) 0.005(2) 0.015(3)
C7B 0.006(3) 0.031(3) 0.040(4) 0.020(3) 0.003(2) 0.009(3)
C8A 0.013(3) 0.019(3) 0.027(3) 0.008(3) 0.001(2) -0.001(2)
C8B 0.027(3) 0.030(4) 0.031(4) 0.003(3) 0.012(3) 0.012(3)
C9A 0.024(3) 0.025(3) 0.030(3) 0.012(3) 0.008(3) 0.009(3)
C9B 0.021(3) 0.035(4) 0.021(3) 0.005(3) 0.002(2) 0.005(3)
C10A 0.027(3) 0.014(3) 0.020(3) 0.002(2) 0.007(2) 0.001(3)
C10B 0.026(3) 0.027(3) 0.025(3) -0.005(3) 0.004(3) 0.003(3)
C11A 0.035(4) 0.019(3) 0.029(3) 0.005(3) 0.009(3) 0.014(3)
C11B 0.028(3) 0.034(4) 0.015(3) -0.004(3) 0.001(3) 0.003(3)
C11C 0.012(3) 0.022(3) 0.022(3) 0.009(3) 0.008(2) 0.010(2)
C11D 0.011(3) 0.027(3) 0.025(3) 0.014(3) 0.011(2) 0.009(2)
C12A 0.018(3) 0.030(3) 0.027(3) 0.007(3) 0.009(2) 0.014(3)
C12B 0.014(3) 0.038(4) 0.032(3) 0.018(3) 0.011(3) 0.009(3)
C13A 0.025(3) 0.024(3) 0.017(3) 0.003(2) 0.006(2) 0.007(3)
C13B 0.022(3) 0.023(3) 0.023(3) 0.000(3) 0.002(2) 0.002(3)
C14A 0.014(3) 0.025(3) 0.018(3) 0.008(3) 0.005(2) 0.003(2)
C14B 0.019(3) 0.018(3) 0.027(3) 0.003(3) -0.003(2) 0.009(3)
C15A 0.008(3) 0.025(3) 0.023(3) 0.010(3) 0.000(2) 0.008(2)
C15B 0.013(3) 0.019(3) 0.023(3) 0.007(2) 0.005(2) 0.006(2)
C16A 0.009(3) 0.024(3) 0.021(3) 0.005(3) 0.001(2) 0.003(2)
C16B 0.013(3) 0.024(3) 0.019(3) 0.006(2) 0.004(2) 0.012(2)
C17A 0.011(3) 0.027(3) 0.029(3) 0.015(3) 0.001(2) 0.009(3)
C17B 0.017(3) 0.042(4) 0.026(3) 0.017(3) 0.008(2) 0.020(3)
C18A 0.019(3) 0.035(4) 0.021(3) 0.009(3) 0.005(2) 0.015(3)
C18B 0.015(3) 0.026(3) 0.030(3) 0.016(3) 0.003(2) 0.005(3)
C19A 0.020(3) 0.031(3) 0.024(3) 0.006(3) 0.008(2) 0.011(3)
C19B 0.016(3) 0.019(3) 0.031(3) 0.004(3) -0.001(2) 0.007(2)
C20A 0.010(3) 0.026(3) 0.021(3) 0.010(3) 0.001(2) 0.005(2)
C20B 0.013(3) 0.029(3) 0.023(3) 0.008(3) 0.005(2) 0.012(3)
C21A 0.013(3) 0.039(4) 0.045(4) 0.011(3) 0.004(3) 0.009(3)
C21B 0.016(3) 0.040(4) 0.054(4) 0.017(3) 0.012(3) 0.016(3)
Br1A 0.0268(3) 0.0373(4) 0.0354(4) 0.0221(3) 0.0165(3) 0.0139(3)
Br1B 0.0226(3) 0.0562(5) 0.0283(3) 0.0223(3) 0.0108(3) 0.0106(3)
Br2A 0.0359(4) 0.0507(4) 0.0228(3) 0.0173(3) 0.0128(3) 0.0200(3)
Br2B 0.0217(3) 0.0266(3) 0.0416(4) 0.0180(3) 0.0049(3) 0.0042(3)
N1B 0.017(2) 0.028(3) 0.016(2) 0.001(2) 0.0018(19) 0.001(2)
N1E 0.030(3) 0.030(3) 0.022(3) 0.005(2) -0.004(2) 0.010(3)
N1K 0.040(3) 0.024(3) 0.026(3) 0.001(2) -0.002(3) 0.006(3)
N2B 0.018(2) 0.025(3) 0.018(3) 0.004(2) 0.004(2) 0.004(2)
N1A 0.020(3) 0.019(3) 0.017(2) 0.002(2) 0.0015(19) 0.005(2)
N2A 0.017(2) 0.025(3) 0.018(2) 0.005(2) 0.0018(19) 0.010(2)
O1A 0.023(2) 0.021(2) 0.014(2) 0.0064(17) 0.0022(16) 0.0049(18)
O1B 0.022(2) 0.022(2) 0.023(2) 0.0098(18) 0.0066(17) 0.0023(18)
O1C 0.0141(19) 0.019(2) 0.022(2) 0.0068(17) -0.0037(16) 0.0054(17)
O1D 0.0135(19) 0.024(2) 0.021(2) 0.0026(17) -0.0034(16) 0.0088(17)
O1E 0.026(2) 0.028(2) 0.038(3) 0.003(2) -0.009(2) 0.010(2)
O1F 0.026(2) 0.027(2) 0.027(2) -0.0003(19) -0.0023(18) 0.0060(19)
O1G 0.028(3) 0.099(6) 0.177(8) -0.054(6) -0.007(4) 0.014(4)
O1H 0.027(2) 0.038(3) 0.047(3) 0.004(2) 0.002(2) 0.007(2)
O1I 0.092(5) 0.049(4) 0.157(7) -0.017(5) 0.065(5) -0.016(4)
O1J 0.105(5) 0.060(4) 0.073(5) 0.003(4) 0.037(4) 0.010(4)
O1K 0.031(3) 0.040(3) 0.063(3) -0.002(3) -0.019(2) 0.010(2)
O2B 0.0136(19) 0.022(2) 0.018(2) 0.0089(17) 0.0054(15) 0.0078(17)
O2C 0.019(2) 0.020(2) 0.025(2) 0.0020(18) -0.0001(17) 0.0089(18)
O2D 0.019(2) 0.026(2) 0.021(2) 0.0034(18) 0.0006(16) 0.0121(18)
O2E 0.025(2) 0.033(3) 0.025(2) -0.0006(19) -0.0034(18) 0.011(2)
O2K 0.078(4) 0.037(3) 0.046(3) 0.016(3) -0.005(3) 0.008(3)
O3B 0.0130(19) 0.017(2) 0.021(2) 0.0034(17) 0.0013(15) 0.0025(16)
O3E 0.073(4) 0.037(3) 0.028(3) -0.012(2) -0.016(2) 0.020(3)
O3K 0.030(3) 0.051(3) 0.034(3) 0.002(2) 0.008(2) 0.014(2)
O3A 0.0148(19) 0.023(2) 0.0156(19) 0.0066(17) 0.0037(15) 0.0072(17)
O21A 0.0101(18) 0.026(2) 0.022(2) 0.0113(17) 0.0060(15) 0.0096(17)
O21B 0.0069(18) 0.024(2) 0.021(2) 0.0042(17) 0.0032(15) 0.0091(16)
O21C 0.030(3) 0.024(2) 0.054(3) -0.001(2) -0.017(2) 0.013(2)
O21D 0.018(2) 0.028(2) 0.033(2) -0.0009(19) -0.0022(18) 0.0115(19)
O22A 0.0089(18) 0.027(2) 0.023(2) 0.0069(18) 0.0030(15) 0.0073(17)
O22B 0.0110(18) 0.021(2) 0.021(2) 0.0067(17) 0.0044(15) 0.0080(17)
O2A 0.017(2) 0.022(2) 0.019(2) 0.0085(17) 0.0070(16) 0.0090(17)

loop_
_atom_type_symbol
_atom_type_description
_atom_type_scat_dispersion_real
_atom_type_scat_dispersion_imag
_atom_type_scat_source
C C 0.0033 0.0016 'International Tables Vol C Tables 4.2.6.8 and 6.1.1.4'
H H 0.0000 0.0000 'International Tables Vol C Tables 4.2.6.8 and 6.1.1.4'
Br Br -0.2901 2.4595 'International Tables Vol C Tables 4.2.6.8 and 6.1.1.4'
Dy Dy -0.1892 4.4098 'International Tables Vol C Tables 4.2.6.8 and 6.1.1.4'
N N 0.0061 0.0033 'International Tables Vol C Tables 4.2.6.8 and 6.1.1.4'
O O 0.0106 0.0060 'International Tables Vol C Tables 4.2.6.8 and 6.1.1.4'
Zn Zn 0.2839 1.4301 'International Tables Vol C Tables 4.2.6.8 and 6.1.1.4'

loop_
_geom_angle_atom_site_label_1
_geom_angle_atom_site_label_2
_geom_angle_atom_site_label_3
_geom_angle
O21B Dy1 O21A 69.64(12)
O21B Dy1 O3A 105.67(12)
O21A Dy1 O3A 76.20(12)
O21B Dy1 O1C 160.77(12)
O21A Dy1 O1C 129.56(12)
O3A Dy1 O1C 81.18(12)
O21B Dy1 O2A 86.37(13)
O21A Dy1 O2A 129.25(13)
O3A Dy1 O2A 68.07(12)
O1C Dy1 O2A 79.53(12)
O21B Dy1 O1F 108.77(13)
O21A Dy1 O1F 94.15(13)
O3A Dy1 O1F 138.14(13)
O1C Dy1 O1F 74.08(13)
O2A Dy1 O1F 136.40(13)
O21B Dy1 O1A 77.15(12)
O21A Dy1 O1A 137.48(12)
O3A Dy1 O1A 139.85(12)
O1C Dy1 O1A 86.08(12)
O2A Dy1 O1A 72.23(12)
O1F Dy1 O1A 71.91(13)
O21B Dy1 O22A 122.74(12)
O21A Dy1 O22A 54.23(11)
O3A Dy1 O22A 73.25(12)
O1C Dy1 O22A 76.30(12)
O2A Dy1 O22A 136.84(12)
O1F Dy1 O22A 68.44(13)
O1A Dy1 O22A 139.64(13)
O21B Dy1 C20A 96.55(13)
O21A Dy1 C20A 27.10(12)
O3A Dy1 C20A 64.33(14)
O1C Dy1 C20A 102.57(13)
O2A Dy1 C20A 131.27(14)
O1F Dy1 C20A 88.57(15)
O1A Dy1 C20A 155.79(14)
O22A Dy1 C20A 29.58(12)
O21B Dy1 Zn1 114.10(9)
O21A Dy1 Zn1 112.63(9)
O3A Dy1 Zn1 36.68(8)
O1C Dy1 Zn1 60.97(9)
O2A Dy1 Zn1 38.82(8)
O1F Dy1 Zn1 135.04(9)
O1A Dy1 Zn1 104.67(9)
O22A Dy1 Zn1 98.02(9)
C20A Dy1 Zn1 99.25(11)
O21B Dy1 Dy2 36.26(9)
O21A Dy1 Dy2 34.63(8)
O3A Dy1 Dy2 97.06(9)
O1C Dy1 Dy2 162.49(9)
O2A Dy1 Dy2 116.15(9)
O1F Dy1 Dy2 96.81(10)
O1A Dy1 Dy2 105.59(9)
O22A Dy1 Dy2 86.48(8)
C20A Dy1 Dy2 61.65(10)
Zn1 Dy1 Dy2 125.930(19)
O21A Dy2 O21B 68.41(12)
O21A Dy2 O2B 82.00(12)
O21B Dy2 O2B 126.95(12)
O21A Dy2 O3B 98.16(13)
O21B Dy2 O3B 73.99(12)
O2B Dy2 O3B 67.72(12)
O21A Dy2 O1D 159.05(12)
O21B Dy2 O1D 129.95(12)
O2B Dy2 O1D 78.15(12)
O3B Dy2 O1D 80.49(12)
O21A Dy2 O1B 82.36(13)
O21B Dy2 O1B 139.64(12)
O2B Dy2 O1B 72.47(13)
O3B Dy2 O1B 139.65(12)
O1D Dy2 O1B 85.33(13)
O21A Dy2 O22B 122.38(12)
O21B Dy2 O22B 54.32(11)
O2B Dy2 O22B 136.83(12)
O3B Dy2 O22B 73.45(12)
O1D Dy2 O22B 77.53(12)
O1B Dy2 O22B 139.34(12)
O21A Dy2 O1E 77.29(14)
O21B Dy2 O1E 72.77(13)
O2B Dy2 O1E 142.58(13)
O3B Dy2 O1E 145.68(13)
O1D Dy2 O1E 115.41(13)
O1B Dy2 O1E 74.12(13)
O22B Dy2 O1E 80.44(13)
O21A Dy2 O2E 125.27(13)
O21B Dy2 O2E 104.48(12)
O2B Dy2 O2E 128.45(12)
O3B Dy2 O2E 133.35(12)
O1D Dy2 O2E 64.93(12)
O1B Dy2 O2E 69.97(13)
O22B Dy2 O2E 69.37(12)
O1E Dy2 O2E 50.48(13)
O21A Dy2 N1E 101.41(14)
O21B Dy2 N1E 87.82(13)
O2B Dy2 N1E 142.29(13)
O3B Dy2 N1E 146.07(13)
O1D Dy2 N1E 90.39(13)
O1B Dy2 N1E 70.85(13)
O22B Dy2 N1E 72.67(13)
O1E Dy2 N1E 25.03(12)
O2E Dy2 N1E 25.47(12)
O21A Dy2 C20B 95.15(13)
O21B Dy2 C20B 27.27(12)
O2B Dy2 C20B 129.91(14)
O3B Dy2 C20B 63.23(14)
O1D Dy2 C20B 102.67(13)
O1B Dy2 C20B 157.11(15)
O22B Dy2 C20B 29.41(12)
O1E Dy2 C20B 83.12(15)
O2E Dy2 C20B 93.77(14)
N1E Dy2 C20B 87.51(15)
O21A Dy2 Zn2 105.23(10)
O21B Dy2 Zn2 108.62(9)
O2B Dy2 Zn2 38.31(9)
O3B Dy2 Zn2 35.19(8)
O1D Dy2 Zn2 62.00(9)
O1B Dy2 Zn2 105.44(9)
O22B Dy2 Zn2 98.54(9)
O1E Dy2 Zn2 177.40(9)
O2E Dy2 Zn2 126.93(9)
N1E Dy2 Zn2 152.37(10)
C20B Dy2 Zn2 97.18(11)
O2C Zn1 O3A 113.62(15)
O2C Zn1 O2A 99.75(15)
O3A Zn1 O2A 79.28(14)
O2C Zn1 N1A 105.51(16)
O3A Zn1 N1A 140.61(16)
O2A Zn1 N1A 90.12(16)
O2C Zn1 N2A 98.88(16)
O3A Zn1 N2A 92.42(16)
O2A Zn1 N2A 161.35(15)
N1A Zn1 N2A 85.79(17)
O2C Zn1 Dy1 90.62(11)
O3A Zn1 Dy1 43.90(10)
O2A Zn1 Dy1 44.60(10)
N1A Zn1 Dy1 134.34(12)
N2A Zn1 Dy1 134.35(12)
O2D Zn2 O3B 109.64(15)
O2D Zn2 N1B 106.84(17)
O3B Zn2 N1B 143.26(17)
O2D Zn2 O2B 97.96(15)
O3B Zn2 O2B 79.96(14)
N1B Zn2 O2B 91.00(16)
O2D Zn2 N2B 99.21(17)
O3B Zn2 N2B 93.60(16)
N1B Zn2 N2B 84.69(18)
O2B Zn2 N2B 162.82(16)
O2D Zn2 Dy2 89.12(11)
O3B Zn2 Dy2 43.57(10)
N1B Zn2 Dy2 134.23(13)
O2B Zn2 Dy2 43.70(9)
N2B Zn2 Dy2 135.83(12)
O1A C1A C2A 127.2(5)
O1B C1B C2B 128.4(5)
C2C C1C C6C 117.8(5)
C2C C1C C11C 122.0(5)
C6C C1C C11C 120.2(5)
C2D C1D C6D 118.1(5)
C2D C1D C11D 122.8(5)
C6D C1D C11D 119.1(5)
C7A C2A C3A 119.7(5)
C7A C2A C1A 116.5(5)
C3A C2A C1A 123.8(5)
C7B C2B C3B 120.9(5)
C7B C2B C1B 116.1(5)
C3B C2B C1B 123.0(5)
O21C C2C C3C 115.9(5)
O21C C2C C1C 123.3(5)
C3C C2C C1C 120.7(5)
O21D C2D C1D 122.6(5)
O21D C2D C3D 116.1(5)
C1D C2D C3D 121.3(5)
O2A C3A C4A 120.2(5)
O2A C3A C2A 121.1(5)
C4A C3A C2A 118.6(5)
O2B C3B C4B 121.1(5)
O2B C3B C2B 122.1(5)
C4B C3B C2B 116.8(5)
C4C C3C C2C 120.1(6)
C4D C3D C2D 118.8(6)
C5A C4A C3A 118.8(5)
C5A C4A C8A 120.5(5)
C3A C4A C8A 120.6(5)
C5B C4B C3B 120.7(5)
C5B C4B C8B 118.7(5)
C3B C4B C8B 120.7(5)
C3C C4C C5C 120.5(5)
C3D C4D C5D 121.3(6)
C6A C5A C4A 122.0(5)
C4B C5B C6B 120.3(5)
C6C C5C C4C 119.4(5)
C6D C5D C4D 118.9(6)
C7A C6A C5A 119.9(5)
C7A C6A Br1A 120.9(4)
C5A C6A Br1A 119.2(4)
C7B C6B C5B 121.5(5)
C7B C6B Br1B 120.2(5)
C5B C6B Br1B 118.2(4)
C5C C6C C1C 121.4(6)
C5D C6D C1D 121.7(6)
C6A C7A C2A 120.9(5)
C6B C7B C2B 119.8(6)
N1A C8A C4A 113.1(4)
C4B C8B N1B 113.7(5)
N1A C10A C11A 110.3(5)
N1B C10B C11B 110.0(5)
N2A C11A C10A 110.5(4)
N2B C11B C10B 109.2(5)
O2C C11C O1C 122.8(5)
O2C C11C C1C 118.8(5)
O1C C11C C1C 118.5(5)
O2D C11D O1D 124.2(5)
O2D C11D C1D 118.0(5)
O1D C11D C1D 117.8(5)
C14A C13A N2A 114.0(5)
N2B C13B C14B 113.9(5)
C15A C14A C19A 120.2(5)
C15A C14A C13A 121.9(5)
C19A C14A C13A 117.8(5)
C19B C14B C15B 119.5(5)
C19B C14B C13B 117.8(5)
C15B C14B C13B 122.6(5)
O3A C15A C14A 122.1(5)
O3A C15A C16A 118.8(5)
C14A C15A C16A 119.1(5)
O3B C15B C14B 121.7(5)
O3B C15B C16B 119.5(5)
C14B C15B C16B 118.8(5)
C17A C16A C15A 119.6(5)
C17A C16A C20A 119.0(5)
C15A C16A C20A 121.2(5)
C17B C16B C15B 120.4(5)
C17B C16B C20B 119.4(5)
C15B C16B C20B 120.1(5)
C16A C17A C18A 120.6(5)
C18B C17B C16B 119.7(5)
C19A C18A C17A 120.8(5)
C19A C18A Br2A 119.1(4)
C17A C18A Br2A 120.1(4)
C17B C18B C19B 121.2(5)
C17B C18B Br2B 120.0(4)
C19B C18B Br2B 118.8(4)
C18A C19A C14A 119.6(6)
C18B C19B C14B 120.3(5)
O21A C20A O22A 101.3(4)
O21A C20A C16A 113.4(4)
O22A C20A C16A 109.4(4)
O21A C20A Dy1 50.4(2)
O22A C20A Dy1 56.9(2)
C16A C20A Dy1 104.5(3)
O21B C20B O22B 101.8(4)
O21B C20B C16B 112.8(4)
O22B C20B C16B 111.4(4)
O21B C20B Dy2 51.4(2)
O22B C20B Dy2 56.2(2)
C16B C20B Dy2 106.1(3)
C9B N1B C10B 109.9(4)
C9B N1B C8B 110.5(4)
C10B N1B C8B 108.8(4)
C9B N1B Zn2 110.4(3)
C10B N1B Zn2 107.3(3)
C8B N1B Zn2 109.7(3)
O3E N1E O1E 122.7(5)
O3E N1E O2E 121.1(5)
O1E N1E O2E 116.2(5)
O3E N1E Dy2 176.9(4)
O1E N1E Dy2 56.7(3)
O2E N1E Dy2 59.5(3)
O1K N1K O2K 122.9(6)
O1K N1K O3K 118.3(5)
O2K N1K O3K 118.8(6)
C12B N2B C13B 111.2(4)
C12B N2B C11B 108.4(4)
C13B N2B C11B 110.0(5)
C12B N2B Zn2 115.1(4)
C13B N2B Zn2 105.4(3)
C11B N2B Zn2 106.7(3)
C8A N1A C9A 110.4(4)
C8A N1A C10A 109.8(4)
C9A N1A C10A 110.2(4)
C8A N1A Zn1 109.2(3)
C9A N1A Zn1 111.4(3)
C10A N1A Zn1 105.6(3)
C12A N2A C11A 110.0(4)
C12A N2A C13A 111.5(4)
C11A N2A C13A 110.6(4)
C12A N2A Zn1 113.1(3)
C11A N2A Zn1 105.1(3)
C13A N2A Zn1 106.4(3)
C1A O1A Dy1 134.9(4)
C1B O1B Dy2 133.6(4)
C11C O1C Dy1 144.8(4)
C11D O1D Dy2 142.0(3)
N1E O1E Dy2 98.2(3)
C1F O1F Dy1 135.3(4)
C3B O2B Zn2 125.2(3)
C3B O2B Dy2 136.3(3)
Zn2 O2B Dy2 98.00(13)
C11C O2C Zn1 119.3(3)
C11D O2D Zn2 122.0(3)
N1E O2E Dy2 95.0(3)
C15B O3B Zn2 126.3(3)
C15B O3B Dy2 131.0(3)
Zn2 O3B Dy2 101.24(14)
C15A O3A Zn1 126.9(3)
C15A O3A Dy1 131.0(3)
Zn1 O3A Dy1 99.42(14)
C20A O21A Dy2 147.6(3)
C20A O21A Dy1 102.5(3)
Dy2 O21A Dy1 109.53(13)
C20B O21B Dy1 148.7(3)
C20B O21B Dy2 101.3(3)
Dy1 O21B Dy2 109.96(13)
C21A O22A C20A 115.9(4)
C21A O22A Dy1 142.5(3)
C20A O22A Dy1 93.6(3)
C21B O22B C20B 115.8(4)
C21B O22B Dy2 138.3(3)
C20B O22B Dy2 94.4(3)
C3A O2A Zn1 125.5(3)
C3A O2A Dy1 136.9(3)
Zn1 O2A Dy1 96.58(13)

loop_
_geom_bond_atom_site_label_1
_geom_bond_atom_site_label_2
_geom_bond_distance
Dy1 O21B 2.213(3)
Dy1 O21A 2.324(3)
Dy1 O3A 2.340(4)
Dy1 O1C 2.346(3)
Dy1 O2A 2.353(4)
Dy1 O1F 2.371(4)
Dy1 O1A 2.393(4)
Dy1 O22A 2.470(3)
Dy1 C20A 2.944(5)
Dy1 Zn1 3.3287(13)
Dy1 Dy2 3.7400(9)
Dy2 O21A 2.255(3)
Dy2 O21B 2.353(3)
Dy2 O2B 2.362(3)
Dy2 O3B 2.379(4)
Dy2 O1D 2.395(3)
Dy2 O1B 2.403(4)
Dy2 O22B 2.459(3)
Dy2 O1E 2.491(4)
Dy2 O2E 2.550(4)
Dy2 N1E 2.948(5)
Dy2 C20B 2.952(5)
Dy2 Zn2 3.3858(9)
Zn1 O2C 1.985(4)
Zn1 O3A 2.016(4)
Zn1 O2A 2.101(4)
Zn1 N1A 2.105(5)
Zn1 N2A 2.109(4)
Zn2 O2D 1.984(4)
Zn2 O3B 1.989(4)
Zn2 N1B 2.080(4)
Zn2 O2B 2.119(4)
Zn2 N2B 2.120(5)
C1A O1A 1.223(6)
C1A C2A 1.452(8)
C1B O1B 1.233(6)
C1B C2B 1.441(8)
C1C C2C 1.396(8)
C1C C6C 1.398(7)
C1C C11C 1.474(7)
C1D C2D 1.384(8)
C1D C6D 1.391(7)
C1D C11D 1.483(7)
C1F O1F 1.412(7)
C1G O1G 1.353(8)
C1H O1H 1.414(7)
C1I O1I 1.396(11)
C1J O1J 1.440(11)
C2A C7A 1.412(7)
C2A C3A 1.419(7)
C2B C7B 1.404(7)
C2B C3B 1.423(7)
C2C O21C 1.360(6)
C2C C3C 1.390(7)
C2D O21D 1.370(6)
C2D C3D 1.403(7)
C3A O2A 1.329(6)
C3A C4A 1.418(7)
C3B O2B 1.323(6)
C3B C4B 1.422(7)
C3C C4C 1.361(8)
C3D C4D 1.374(8)
C4A C5A 1.390(7)
C4A C8A 1.483(7)
C4B C5B 1.381(7)
C4B C8B 1.500(8)
C4C C5C 1.394(8)
C4D C5D 1.386(8)
C5A C6A 1.389(8)
C5B C6B 1.384(8)
C5C C6C 1.374(7)
C5D C6D 1.382(8)
C6A C7A 1.352(8)
C6A Br1A 1.900(5)
C6B C7B 1.349(8)
C6B Br1B 1.918(5)
C8A N1A 1.477(6)
C8B N1B 1.500(7)
C9A N1A 1.492(6)
C9B N1B 1.487(7)
C10A N1A 1.501(7)
C10A C11A 1.517(7)
C10B N1B 1.491(7)
C10B C11B 1.535(8)
C11A N2A 1.492(7)
C11B N2B 1.486(7)
C11C O2C 1.264(6)
C11C O1C 1.276(6)
C11D O2D 1.258(6)
C11D O1D 1.277(6)
C12A N2A 1.480(6)
C12B N2B 1.469(6)
C13A C14A 1.495(7)
C13A N2A 1.510(6)
C13B N2B 1.483(7)
C13B C14B 1.510(7)
C14A C15A 1.390(8)
C14A C19A 1.404(7)
C14B C19B 1.399(7)
C14B C15B 1.406(7)
C15A O3A 1.361(6)
C15A C16A 1.424(7)
C15B O3B 1.361(6)
C15B C16B 1.412(7)
C16A C17A 1.377(7)
C16A C20A 1.497(7)
C16B C17B 1.392(7)
C16B C20B 1.500(8)
C17A C18A 1.382(8)
C17B C18B 1.373(8)
C18A C19A 1.378(8)
C18A Br2A 1.913(5)
C18B C19B 1.377(8)
C18B Br2B 1.903(5)
C20A O21A 1.373(6)
C20A O22A 1.456(6)
C20B O21B 1.379(6)
C20B O22B 1.454(6)
C21A O22A 1.425(6)
C21B O22B 1.419(6)
N1E O3E 1.233(6)
N1E O1E 1.261(6)
N1E O2E 1.273(6)
N1K O1K 1.236(6)
N1K O2K 1.236(6)
N1K O3K 1.264(6)
O1L C1L 1.36(3)
O1M C1M 1.459(17)
